data_7010995
loop_
_publ_author_name
'Michael G. B. Drew'
'Vitor F\'elix'
'Carlos C. Rom\~ao'
'Beatriz Royo'

_publ_section_title
;
 Bis-indenyl molybdenum(IV) halide complexes: synthesis and X-ray
 studies
;
_journal_issue 4
_journal_name_full 'J. Chem. Soc., Dalton Trans.'
_journal_page_first 584
_journal_page_last 590
_journal_paper_doi 10.1039/b106540h
_journal_year 2002
_chemical_formula_moiety Ind2MoBr2
_chemical_formula_sum 'C18 H14 Br2 Mo'
_chemical_formula_weight 486.05
_chemical_name_systematic
; 
? 
;
_space_group_IT_number 14
_symmetry_cell_setting monoclinic
_symmetry_space_group_name_Hall '-P 2yab'
_symmetry_space_group_name_H-M 'P 1 21/a 1'
_atom_sites_solution_hydrogens geom
_atom_sites_solution_primary direct
_atom_sites_solution_secondary difmap
_audit_creation_method SHELXL-97
_cell_angle_alpha 90.00
_cell_angle_beta 104.27(1)
_cell_angle_gamma 90.00
_cell_formula_units_Z 16
_cell_length_a 15.134(17)
_cell_length_b 14.522(19)
_cell_length_c 29.774(33)
_cell_measurement_temperature 293(2)
_cell_volume 6342(13)
_computing_structure_refinement 'SHELXL-97 (Sheldrick, 1997)'
_computing_structure_solution 'SHELXS-97 (Sheldrick, 1990)'
_diffrn_ambient_temperature 293(2)
_diffrn_measured_fraction_theta_full 0.839
_diffrn_measured_fraction_theta_max 0.839
_diffrn_radiation_monochromator graphite
_diffrn_radiation_source 'fine-focus sealed tube'
_diffrn_radiation_type MoK\a
_diffrn_radiation_wavelength 0.71073
_diffrn_reflns_av_R_equivalents 0.0589
_diffrn_reflns_av_sigmaI/netI 0.0875
_diffrn_reflns_limit_h_max 18
_diffrn_reflns_limit_h_min -18
_diffrn_reflns_limit_k_max 17
_diffrn_reflns_limit_k_min 0
_diffrn_reflns_limit_l_max 32
_diffrn_reflns_limit_l_min -32
_diffrn_reflns_number 20536
_diffrn_reflns_theta_full 26.13
_diffrn_reflns_theta_max 26.13
_diffrn_reflns_theta_min 1.99
_exptl_absorpt_coefficient_mu 5.857
_exptl_crystal_density_diffrn 2.036
_exptl_crystal_density_method 'not measured'
_exptl_crystal_F_000 3744
_refine_diff_density_max 0.800
_refine_diff_density_min -0.774
_refine_diff_density_rms 0.192
_refine_ls_extinction_coef 0.00002(3)
_refine_ls_extinction_expression Fc^*^==kFc[1+0.001xFc^2^\l^3^/sin(2\q)]^-1/4^
_refine_ls_extinction_method SHELXL
_refine_ls_goodness_of_fit_ref 1.069
_refine_ls_hydrogen_treatment mixed
_refine_ls_matrix_type full
_refine_ls_number_parameters 758
_refine_ls_number_reflns 11030
_refine_ls_number_restraints 0
_refine_ls_restrained_S_all 1.069
_refine_ls_R_factor_all 0.1382
_refine_ls_R_factor_gt 0.0678
_refine_ls_shift/su_max 0.001
_refine_ls_shift/su_mean 0.000
_refine_ls_structure_factor_coef Fsqd
_refine_ls_weighting_details 'w==1/[\s^2^(Fo^2^)+(0.0841P)^2^+0.0000P] where P==(Fo^2^+2Fc^2^)/3'
_refine_ls_weighting_scheme calc
_refine_ls_wR_factor_gt 0.1437
_refine_ls_wR_factor_ref 0.1746
_reflns_number_gt 6709
_reflns_number_total 11030
_reflns_threshold_expression >2sigma(I)
_cod_data_source_file b106540h.txt
_cod_data_source_block compound_3_Ind2MoBr2
_cod_depositor_comments
;
The following automatic conversions were performed:
'_symmetry_cell_setting' value 'Monoclinic' changed to 'monoclinic'
according to '/home/saulius/struct/CIF-dictionaries/cif_core.dic'
dictionary named 'cif_core.dic' version 2.4.1 from 2010-06-29.

Automatic conversion script
Id: cif_fix_enum 1527 2010-12-29 10:47:43Z saulius 

The following automatic conversions were performed:

'_refine_ls_weighting_scheme' value 'calc
w==1/[\s^2^(Fo^2^)+(0.0841P)^2^+0.0000P] where P==(Fo^2^+2Fc^2^)/3'
was changed to 'calc'. New tag '_refine_ls_weighting_details' was
created. The value of the new tag was set to
'w==1/[\s^2^(Fo^2^)+(0.0841P)^2^+0.0000P] where P==(Fo^2^+2Fc^2^)/3'.

Automatic conversion script
Id: cif_fix_values 3143 2015-03-26 13:38:13Z robertas 
;
_cod_original_cell_volume 6342(1)
_cod_original_sg_symbol_H-M P21/a
_cod_original_formula_sum 'C18 H14 Br2 Mo1'
_cod_database_code 7010995

loop_
_symmetry_equiv_pos_as_xyz
'x, y, z'
'-x+1/2, y+1/2, -z'
'-x, -y, -z'
'x-1/2, -y-1/2, z'

loop_
_atom_site_label
_atom_site_type_symbol
_atom_site_fract_x
_atom_site_fract_y
_atom_site_fract_z
_atom_site_U_iso_or_equiv
_atom_site_adp_type
_atom_site_occupancy
_atom_site_calc_flag
_atom_site_refinement_flags
_atom_site_disorder_assembly
_atom_site_disorder_group
Mo1 Mo 0.28390(6) 0.88393(6) -0.00255(3) 0.0319(2) Uani 1 d . . .
Br11 Br 0.30852(8) 1.01356(8) 0.06127(4) 0.0473(3) Uani 1 d . . .
Br21 Br 0.33027(8) 1.01451(8) -0.05271(4) 0.0461(3) Uani 1 d . . .
C191 C 0.3360(9) 0.7394(8) 0.0168(4) 0.054(4) Uani 1 d . . .
H191 H 0.2921 0.6956 0.0186 0.065 Uiso 1 calc R . .
C181 C 0.3717(7) 0.7563(7) -0.0224(4) 0.036(3) Uani 1 d . . .
C171 C 0.3564(9) 0.7109(8) -0.0660(4) 0.054(3) Uani 1 d . . .
H171 H 0.3123 0.6653 -0.0748 0.065 Uiso 1 calc R . .
C161 C 0.4099(9) 0.7380(9) -0.0941(4) 0.060(4) Uani 1 d . . .
H161 H 0.4032 0.7092 -0.1226 0.072 Uiso 1 calc R . .
C151 C 0.4753(8) 0.8085(8) -0.0814(4) 0.046(3) Uani 1 d . . .
H151 H 0.5121 0.8225 -0.1012 0.055 Uiso 1 calc R . .
C141 C 0.4865(7) 0.8558(8) -0.0421(4) 0.040(3) Uani 1 d . . .
H141 H 0.5268 0.9051 -0.0354 0.049 Uiso 1 calc R . .
C131 C 0.4334(7) 0.8271(8) -0.0103(4) 0.038(3) Uani 1 d . . .
C121 C 0.4345(7) 0.8618(8) 0.0351(3) 0.037(3) Uani 1 d . . .
H121 H 0.4653 0.9131 0.0498 0.045 Uiso 1 calc R . .
C111 C 0.3786(8) 0.8007(8) 0.0523(4) 0.050(3) Uani 1 d . . .
H111 H 0.3710 0.8007 0.0823 0.060 Uiso 1 calc R . .
C211 C 0.1632(7) 0.8651(9) -0.0639(4) 0.051(3) Uani 1 d . . .
H211 H 0.1735 0.8655 -0.0934 0.061 Uiso 1 calc R . .
C221 C 0.1655(8) 0.7882(8) -0.0353(4) 0.044(3) Uani 1 d . . .
H221 H 0.1796 0.7283 -0.0421 0.052 Uiso 1 calc R . .
C231 C 0.1423(7) 0.8176(8) 0.0061(4) 0.035(3) Uani 1 d . . .
C241 C 0.1308(8) 0.7677(10) 0.0452(4) 0.055(3) Uani 1 d . . .
H241 H 0.1448 0.7054 0.0489 0.066 Uiso 1 calc R . .
C251 C 0.0983(8) 0.8159(10) 0.0768(4) 0.056(4) Uani 1 d . . .
H251 H 0.0885 0.7846 0.1024 0.068 Uiso 1 calc R . .
C261 C 0.0790(8) 0.9088(11) 0.0731(4) 0.058(4) Uani 1 d . . .
H261 H 0.0571 0.9378 0.0960 0.070 Uiso 1 calc R . .
C271 C 0.0914(8) 0.9580(9) 0.0370(5) 0.052(3) Uani 1 d . . .
H271 H 0.0787 1.0208 0.0349 0.062 Uiso 1 calc R . .
C281 C 0.1237(7) 0.9132(7) 0.0022(4) 0.035(3) Uani 1 d . . .
C291 C 0.1421(7) 0.9420(9) -0.0394(4) 0.048(3) Uani 1 d . . .
H291 H 0.1406 1.0028 -0.0495 0.058 Uiso 1 calc R . .
Mo2 Mo 0.71423(6) 0.87379(6) 0.48883(3) 0.0314(2) Uani 1 d . . .
Br12 Br 0.70097(9) 1.01123(8) 0.43064(4) 0.0495(3) Uani 1 d . . .
Br22 Br 0.68543(9) 1.00352(9) 0.54516(4) 0.0528(4) Uani 1 d . . .
C112 C 0.8324(8) 0.8340(9) 0.5478(4) 0.050(3) Uani 1 d . . .
H112 H 0.8230 0.8293 0.5774 0.060 Uiso 1 calc R . .
C122 C 0.8608(7) 0.9132(9) 0.5284(4) 0.046(3) Uani 1 d . . .
H122 H 0.8664 0.9719 0.5413 0.056 Uiso 1 calc R . .
C132 C 0.8796(7) 0.8880(8) 0.4859(4) 0.041(3) Uani 1 d . . .
C142 C 0.9184(7) 0.9381(9) 0.4538(4) 0.045(3) Uani 1 d . . .
H142 H 0.9350 0.9996 0.4589 0.054 Uiso 1 calc R . .
C152 C 0.9300(8) 0.8926(10) 0.4158(4) 0.056(3) Uani 1 d . . .
H152 H 0.9613 0.9212 0.3964 0.068 Uiso 1 calc R . .
C162 C 0.8953(8) 0.8027(8) 0.4052(4) 0.046(3) Uani 1 d . . .
H162 H 0.9000 0.7759 0.3775 0.056 Uiso 1 calc R . .
C172 C 0.8564(8) 0.7550(8) 0.4331(4) 0.043(3) Uani 1 d . . .
H172 H 0.8348 0.6957 0.4253 0.052 Uiso 1 calc R . .
C182 C 0.8484(8) 0.7962(7) 0.4752(4) 0.036(3) Uani 1 d . . .
C192 C 0.8205(8) 0.7626(8) 0.5146(4) 0.044(3) Uani 1 d . . .
H192 H 0.7983 0.7039 0.5179 0.052 Uiso 1 calc R . .
C212 C 0.6069(8) 0.8096(8) 0.4304(4) 0.049(3) Uani 1 d . . .
H212 H 0.6127 0.8151 0.4001 0.059 Uiso 1 calc R . .
C222 C 0.5611(8) 0.8721(8) 0.4526(4) 0.047(3) Uani 1 d . . .
H222 H 0.5358 0.9283 0.4411 0.056 Uiso 1 calc R . .
C232 C 0.5609(7) 0.8323(7) 0.4969(4) 0.035(3) Uani 1 d . . .
C242 C 0.5179(8) 0.8595(9) 0.5323(4) 0.055(3) Uani 1 d . . .
H242 H 0.4827 0.9126 0.5296 0.066 Uiso 1 calc R . .
C252 C 0.5310(8) 0.8040(10) 0.5703(4) 0.058(4) Uani 1 d . . .
H252 H 0.5028 0.8200 0.5937 0.070 Uiso 1 calc R . .
C262 C 0.5844(9) 0.7245(11) 0.5761(5) 0.065(4) Uani 1 d . . .
H262 H 0.5889 0.6887 0.6025 0.078 Uiso 1 calc R . .
C272 C 0.6289(9) 0.6986(9) 0.5451(5) 0.061(4) Uani 1 d . . .
H272 H 0.6690 0.6491 0.5507 0.073 Uiso 1 calc R . .
C282 C 0.6133(8) 0.7498(8) 0.5021(4) 0.043(3) Uani 1 d . . .
C292 C 0.6421(8) 0.7383(8) 0.4605(4) 0.046(3) Uani 1 d . . .
H292 H 0.6787 0.6907 0.4544 0.055 Uiso 1 calc R . .
Mo3 Mo 0.36251(6) 0.72311(6) 0.22171(3) 0.0332(2) Uani 1 d . . .
Br13 Br 0.49223(9) 0.70038(9) 0.17722(4) 0.0545(4) Uani 1 d . . .
Br23 Br 0.49929(8) 0.69474(8) 0.29500(4) 0.0451(3) Uani 1 d . . .
C113 C 0.2973(9) 0.6135(9) 0.1710(4) 0.056(4) Uani 1 d . . .
H113 H 0.3054 0.6167 0.1410 0.067 Uiso 1 calc R . .
C123 C 0.2244(7) 0.6520(8) 0.1863(4) 0.047(3) Uani 1 d . . .
H123 H 0.1773 0.6873 0.1686 0.056 Uiso 1 calc R . .
C133 C 0.2352(8) 0.6276(8) 0.2337(4) 0.040(3) Uani 1 d . . .
C143 C 0.1819(9) 0.6448(9) 0.2652(5) 0.055(3) Uani 1 d . . .
H143 H 0.1308 0.6826 0.2569 0.066 Uiso 1 calc R . .
C153 C 0.2053(10) 0.6064(10) 0.3073(5) 0.064(4) Uani 1 d . . .
H153 H 0.1703 0.6181 0.3283 0.077 Uiso 1 calc R . .
C163 C 0.2815(11) 0.5490(10) 0.3201(5) 0.064(4) Uani 1 d . . .
H163 H 0.2927 0.5199 0.3488 0.077 Uiso 1 calc R . .
C173 C 0.3407(9) 0.5332(9) 0.2926(4) 0.058(4) Uani 1 d . . .
H173 H 0.3937 0.4987 0.3026 0.069 Uiso 1 calc R . .
C183 C 0.3150(8) 0.5737(7) 0.2476(4) 0.045(3) Uani 1 d . . .
C193 C 0.3566(9) 0.5686(8) 0.2096(4) 0.048(3) Uani 1 d . . .
H193 H 0.4123 0.5410 0.2099 0.057 Uiso 1 calc R . .
C213 C 0.3251(11) 0.8509(9) 0.1782(5) 0.063(4) Uani 1 d . . .
H213 H 0.3184 0.8465 0.1464 0.076 Uiso 1 calc R . .
C223 C 0.2559(8) 0.8376(8) 0.2020(4) 0.051(3) Uani 1 d . . .
H223 H 0.1961 0.8192 0.1891 0.061 Uiso 1 calc R . .
C233 C 0.2964(8) 0.8581(8) 0.2502(4) 0.045(3) Uani 1 d . . .
C243 C 0.2565(11) 0.8614(9) 0.2882(5) 0.065(4) Uani 1 d . . .
H243 H 0.1971 0.8415 0.2859 0.078 Uiso 1 calc R . .
C253 C 0.3090(18) 0.8950(12) 0.3281(6) 0.104(8) Uani 1 d . . .
H253 H 0.2832 0.9009 0.3533 0.125 Uiso 1 calc R . .
C263 C 0.398(2) 0.9209(13) 0.3339(6) 0.123(11) Uani 1 d . . .
H263 H 0.4304 0.9425 0.3626 0.148 Uiso 1 calc R . .
C273 C 0.4383(11) 0.9156(9) 0.2989(6) 0.084(6) Uani 1 d . . .
H273 H 0.4993 0.9320 0.3033 0.101 Uiso 1 calc R . .
C283 C 0.3878(8) 0.8849(7) 0.2554(4) 0.049(3) Uani 1 d . . .
C293 C 0.4061(10) 0.8723(9) 0.2116(5) 0.062(4) Uani 1 d . . .
H293 H 0.4634 0.8773 0.2056 0.074 Uiso 1 calc R . .
Mo4 Mo 0.62944(6) 1.28913(6) 0.27709(3) 0.0331(2) Uani 1 d . . .
Br14 Br 0.49178(8) 1.30082(8) 0.20291(4) 0.0452(3) Uani 1 d . . .
Br24 Br 0.49940(9) 1.31575(9) 0.32020(4) 0.0550(4) Uani 1 d . . .
C214 C 0.6881(9) 1.4122(8) 0.3214(4) 0.052(3) Uani 1 d . . .
H214 H 0.6783 1.4172 0.3509 0.063 Uiso 1 calc R . .
C224 C 0.7631(8) 1.3720(8) 0.3107(4) 0.045(3) Uani 1 d . . .
H224 H 0.8103 1.3419 0.3314 0.054 Uiso 1 calc R . .
C234 C 0.7555(7) 1.3849(8) 0.2618(4) 0.039(3) Uani 1 d . . .
C244 C 0.8150(8) 1.3613(8) 0.2329(4) 0.049(3) Uani 1 d . . .
H244 H 0.8682 1.3279 0.2441 0.058 Uiso 1 calc R . .
C254 C 0.7898(9) 1.3899(9) 0.1888(4) 0.055(4) Uani 1 d . . .
H254 H 0.8279 1.3769 0.1694 0.066 Uiso 1 calc R . .
C264 C 0.7087(9) 1.4387(9) 0.1704(4) 0.051(3) Uani 1 d . . .
H264 H 0.6959 1.4584 0.1398 0.061 Uiso 1 calc R . .
C274 C 0.6502(8) 1.4572(8) 0.1957(4) 0.044(3) Uani 1 d . . .
H274 H 0.5950 1.4863 0.1827 0.052 Uiso 1 calc R . .
C284 C 0.6741(8) 1.4311(7) 0.2433(3) 0.037(3) Uani 1 d . . .
C294 C 0.6285(9) 1.4448(7) 0.2797(4) 0.043(3) Uani 1 d . . .
H294 H 0.5708 1.4701 0.2767 0.052 Uiso 1 calc R . .
C114 C 0.6756(9) 1.1755(8) 0.3264(5) 0.052(3) Uani 1 d . . .
H114 H 0.6835 1.1902 0.3575 0.063 Uiso 1 calc R . .
C134 C 0.7016(8) 1.1529(7) 0.2549(4) 0.042(3) Uani 1 d . . .
C144 C 0.7381(9) 1.1417(8) 0.2155(5) 0.056(4) Uani 1 d . . .
H144 H 0.7966 1.1618 0.2157 0.067 Uiso 1 calc R . .
C124 C 0.7416(8) 1.1834(9) 0.3017(5) 0.055(3) Uani 1 d . . .
H124 H 0.8009 1.2045 0.3132 0.066 Uiso 1 calc R . .
C154 C 0.6842(13) 1.1005(9) 0.1775(5) 0.070(5) Uani 1 d . . .
H154 H 0.7053 1.0953 0.1508 0.084 Uiso 1 calc R . .
C164 C 0.5989(13) 1.0661(10) 0.1772(5) 0.078(5) Uani 1 d . . .
H164 H 0.5684 1.0314 0.1519 0.094 Uiso 1 calc R . .
C174 C 0.5581(9) 1.0805(8) 0.2120(5) 0.059(4) Uani 1 d . . .
H174 H 0.4976 1.0643 0.2093 0.071 Uiso 1 calc R . .
C184 C 0.6122(8) 1.1219(7) 0.2531(4) 0.043(3) Uani 1 d . . .
C194 C 0.5934(10) 1.1414(8) 0.2967(4) 0.059(4) Uani 1 d . . .
H194 H 0.5379 1.1334 0.3044 0.070 Uiso 1 calc R . .

loop_
_atom_site_aniso_label
_atom_site_aniso_U_11
_atom_site_aniso_U_22
_atom_site_aniso_U_33
_atom_site_aniso_U_23
_atom_site_aniso_U_13
_atom_site_aniso_U_12
Mo1 0.0310(5) 0.0295(5) 0.0363(5) -0.0019(4) 0.0104(4) -0.0010(4)
Br11 0.0435(7) 0.0465(8) 0.0547(7) -0.0175(6) 0.0176(6) -0.0022(6)
Br21 0.0488(8) 0.0384(7) 0.0523(7) 0.0089(5) 0.0150(6) -0.0018(6)
C191 0.086(10) 0.022(7) 0.070(9) 0.009(6) 0.046(8) 0.015(6)
C181 0.040(7) 0.027(6) 0.043(6) 0.002(5) 0.014(5) 0.002(5)
C171 0.058(9) 0.037(7) 0.070(9) -0.012(6) 0.021(7) -0.008(6)
C161 0.057(9) 0.068(10) 0.060(9) -0.023(7) 0.024(7) -0.001(7)
C151 0.047(8) 0.046(8) 0.052(8) -0.002(6) 0.025(6) 0.012(6)
C141 0.025(6) 0.045(7) 0.051(7) 0.002(5) 0.008(5) 0.003(5)
C131 0.032(7) 0.041(7) 0.042(7) 0.008(5) 0.014(5) 0.022(5)
C121 0.030(6) 0.046(7) 0.032(6) -0.003(5) 0.003(5) 0.015(5)
C111 0.061(9) 0.050(8) 0.048(8) 0.018(6) 0.029(6) 0.021(7)
C211 0.032(7) 0.076(10) 0.045(7) -0.017(7) 0.011(5) -0.007(7)
C221 0.040(7) 0.038(7) 0.056(7) -0.016(6) 0.020(6) -0.014(6)
C231 0.020(6) 0.047(7) 0.041(6) -0.009(5) 0.013(5) -0.014(5)
C241 0.046(8) 0.065(9) 0.059(8) 0.000(7) 0.023(6) -0.012(7)
C251 0.035(8) 0.077(11) 0.057(8) -0.003(7) 0.011(6) -0.019(7)
C261 0.027(7) 0.099(12) 0.051(8) -0.040(8) 0.015(6) -0.020(7)
C271 0.036(7) 0.042(8) 0.083(10) -0.021(7) 0.025(7) 0.004(6)
C281 0.020(6) 0.036(7) 0.048(7) 0.001(5) 0.003(5) 0.007(5)
C291 0.019(6) 0.062(9) 0.060(8) 0.029(6) 0.002(5) 0.005(6)
Mo2 0.0347(6) 0.0264(5) 0.0339(5) -0.0016(4) 0.0099(4) 0.0004(4)
Br12 0.0528(8) 0.0399(7) 0.0582(8) 0.0125(6) 0.0187(6) -0.0002(6)
Br22 0.0586(9) 0.0454(8) 0.0562(8) -0.0186(6) 0.0175(6) 0.0031(6)
C112 0.040(7) 0.073(9) 0.037(7) 0.008(6) 0.010(5) 0.038(7)
C122 0.032(7) 0.058(8) 0.050(7) -0.007(6) 0.012(5) 0.000(6)
C132 0.030(7) 0.053(8) 0.040(7) 0.000(5) 0.010(5) 0.002(6)
C142 0.020(6) 0.053(8) 0.058(8) 0.001(6) 0.002(5) -0.009(5)
C152 0.035(7) 0.076(10) 0.056(8) 0.008(7) 0.009(6) -0.004(7)
C162 0.044(8) 0.050(8) 0.046(7) 0.008(6) 0.013(6) 0.013(6)
C172 0.054(8) 0.035(7) 0.046(7) 0.001(5) 0.023(6) 0.005(6)
C182 0.046(7) 0.025(6) 0.040(6) 0.001(4) 0.016(5) 0.010(5)
C192 0.050(8) 0.033(7) 0.049(7) 0.014(5) 0.013(6) 0.020(6)
C212 0.058(9) 0.052(8) 0.037(7) -0.011(6) 0.009(6) -0.028(6)
C222 0.052(8) 0.046(8) 0.038(7) 0.004(5) 0.004(5) -0.005(6)
C232 0.030(6) 0.035(7) 0.042(6) -0.003(5) 0.012(5) -0.007(5)
C242 0.047(8) 0.049(8) 0.077(10) 0.000(7) 0.032(7) 0.002(6)
C252 0.032(7) 0.096(12) 0.051(8) -0.012(7) 0.019(6) -0.012(7)
C262 0.040(8) 0.104(13) 0.055(9) 0.014(8) 0.022(6) 0.000(8)
C272 0.047(8) 0.062(9) 0.073(9) 0.033(7) 0.014(7) 0.008(7)
C282 0.045(8) 0.032(7) 0.060(8) 0.000(5) 0.025(6) -0.008(5)
C292 0.057(8) 0.037(7) 0.048(7) -0.009(6) 0.022(6) -0.016(6)
Mo3 0.0314(6) 0.0344(6) 0.0354(5) -0.0013(4) 0.0117(4) 0.0021(4)
Br13 0.0512(8) 0.0651(9) 0.0568(8) -0.0039(6) 0.0316(6) 0.0037(7)
Br23 0.0373(7) 0.0473(8) 0.0494(7) 0.0015(5) 0.0081(5) -0.0023(5)
C113 0.056(9) 0.059(9) 0.056(8) -0.008(6) 0.020(7) -0.037(7)
C123 0.023(6) 0.060(8) 0.050(7) 0.010(6) -0.007(5) -0.005(6)
C133 0.041(7) 0.037(7) 0.043(7) 0.012(5) 0.012(5) -0.009(6)
C143 0.050(8) 0.056(9) 0.064(9) -0.015(7) 0.025(7) -0.014(7)
C153 0.075(11) 0.072(10) 0.058(9) -0.020(7) 0.042(8) -0.033(9)
C163 0.078(11) 0.059(10) 0.056(9) -0.014(7) 0.018(8) -0.045(9)
C173 0.049(9) 0.044(8) 0.071(9) 0.010(7) -0.002(7) -0.006(6)
C183 0.035(7) 0.027(6) 0.070(8) -0.004(6) 0.011(6) 0.000(5)
C193 0.054(8) 0.043(8) 0.047(7) -0.013(5) 0.013(6) -0.002(6)
C213 0.108(13) 0.040(8) 0.048(8) 0.008(6) 0.031(8) 0.033(8)
C223 0.035(7) 0.050(8) 0.060(8) -0.012(6) -0.003(6) 0.018(6)
C233 0.052(8) 0.030(7) 0.058(8) 0.005(5) 0.021(6) 0.008(6)
C243 0.086(11) 0.040(8) 0.088(11) 0.001(7) 0.057(9) 0.011(8)
C253 0.21(3) 0.051(12) 0.056(12) 0.012(9) 0.050(15) 0.053(15)
C263 0.23(3) 0.051(12) 0.055(11) -0.026(9) -0.026(16) 0.065(16)
C273 0.063(10) 0.040(9) 0.114(13) -0.034(9) -0.047(10) 0.017(7)
C283 0.047(8) 0.014(6) 0.081(9) -0.002(6) 0.004(7) 0.002(5)
C293 0.072(10) 0.041(8) 0.086(10) 0.004(7) 0.044(9) -0.011(7)
Mo4 0.0336(6) 0.0322(5) 0.0354(5) 0.0062(4) 0.0120(4) 0.0005(4)
Br14 0.0376(7) 0.0491(8) 0.0479(7) 0.0070(5) 0.0087(5) -0.0006(6)
Br24 0.0543(9) 0.0633(9) 0.0576(8) 0.0071(6) 0.0333(6) 0.0046(7)
C214 0.066(9) 0.052(8) 0.042(7) -0.006(6) 0.019(6) -0.017(7)
C224 0.041(7) 0.045(7) 0.045(7) 0.003(5) 0.003(5) -0.015(6)
C234 0.036(7) 0.041(7) 0.038(6) 0.016(5) 0.003(5) -0.004(6)
C244 0.028(7) 0.049(8) 0.075(9) 0.015(6) 0.023(6) -0.001(6)
C254 0.072(10) 0.051(8) 0.054(8) -0.009(6) 0.035(7) -0.023(7)
C264 0.063(9) 0.064(9) 0.027(6) 0.012(6) 0.014(6) -0.014(7)
C274 0.040(7) 0.035(7) 0.052(7) 0.010(5) 0.004(6) -0.011(5)
C284 0.044(7) 0.034(7) 0.036(6) 0.003(5) 0.016(5) -0.010(5)
C294 0.057(8) 0.030(6) 0.050(7) 0.006(5) 0.028(6) 0.001(6)
C114 0.054(9) 0.033(7) 0.068(8) 0.013(6) 0.010(7) 0.010(6)
C134 0.044(7) 0.028(6) 0.059(8) 0.003(5) 0.020(6) 0.010(5)
C144 0.060(9) 0.036(7) 0.082(10) 0.021(7) 0.039(8) 0.012(7)
C124 0.033(7) 0.054(9) 0.076(9) 0.009(7) 0.007(7) 0.005(6)
C154 0.132(16) 0.040(9) 0.046(9) 0.018(6) 0.036(9) 0.018(9)
C164 0.124(16) 0.039(9) 0.064(10) -0.005(7) 0.007(10) 0.025(10)
C174 0.050(9) 0.023(7) 0.094(11) -0.002(7) -0.002(8) 0.008(6)
C184 0.055(8) 0.024(6) 0.050(7) 0.013(5) 0.016(6) 0.012(6)
C194 0.079(10) 0.040(8) 0.069(9) 0.024(6) 0.041(8) -0.002(7)

loop_
_atom_type_symbol
_atom_type_description
_atom_type_scat_dispersion_real
_atom_type_scat_dispersion_imag
_atom_type_scat_source
C C 0.0033 0.0016 'International Tables Vol C Tables 4.2.6.8 and 6.1.1.4'
H H 0.0000 0.0000 'International Tables Vol C Tables 4.2.6.8 and 6.1.1.4'
Mo Mo -1.6832 0.6857 'International Tables Vol C Tables 4.2.6.8 and 6.1.1.4'
Br Br -0.2901 2.4595 'International Tables Vol C Tables 4.2.6.8 and 6.1.1.4'

loop_
_geom_angle_atom_site_label_1
_geom_angle_atom_site_label_2
_geom_angle_atom_site_label_3
_geom_angle
_geom_angle_site_symmetry_1
_geom_angle_site_symmetry_3
_geom_angle_publ_flag
C111 Mo1 C211 140.2(5) . . ?
C111 Mo1 C191 36.5(4) . . ?
C211 Mo1 C191 104.7(5) . . ?
C111 Mo1 C221 106.0(5) . . ?
C211 Mo1 C221 35.8(4) . . ?
C191 Mo1 C221 74.5(5) . . ?
C111 Mo1 C121 36.0(4) . . ?
C211 Mo1 C121 152.0(4) . . ?
C191 Mo1 C121 60.4(5) . . ?
C221 Mo1 C121 134.4(4) . . ?
C111 Mo1 C291 153.3(4) . . ?
C211 Mo1 C291 36.0(4) . . ?
C191 Mo1 C291 133.0(5) . . ?
C221 Mo1 C291 58.8(4) . . ?
C121 Mo1 C291 166.6(4) . . ?
C111 Mo1 C231 97.6(4) . . ?
C211 Mo1 C231 58.5(4) . . ?
C191 Mo1 C231 82.3(4) . . ?
C221 Mo1 C231 35.2(3) . . ?
C121 Mo1 C231 133.6(4) . . ?
C291 Mo1 C231 56.9(4) . . ?
C111 Mo1 C181 58.5(4) . . ?
C211 Mo1 C181 95.3(4) . . ?
C191 Mo1 C181 35.0(4) . . ?
C221 Mo1 C181 81.4(4) . . ?
C121 Mo1 C181 58.5(4) . . ?
C291 Mo1 C181 131.2(4) . . ?
C231 Mo1 C181 105.9(4) . . ?
C111 Mo1 C131 56.8(4) . . ?
C211 Mo1 C131 117.4(4) . . ?
C191 Mo1 C131 56.3(4) . . ?
C221 Mo1 C131 113.3(4) . . ?
C121 Mo1 C131 34.8(3) . . ?
C291 Mo1 C131 147.1(4) . . ?
C231 Mo1 C131 137.0(4) . . ?
C181 Mo1 C131 32.5(3) . . ?
C111 Mo1 C281 120.3(4) . . ?
C211 Mo1 C281 57.6(4) . . ?
C191 Mo1 C281 115.1(4) . . ?
C221 Mo1 C281 57.2(4) . . ?
C121 Mo1 C281 148.7(3) . . ?
C291 Mo1 C281 33.5(3) . . ?
C231 Mo1 C281 33.4(3) . . ?
C181 Mo1 C281 137.5(4) . . ?
C131 Mo1 C281 170.0(4) . . ?
C111 Mo1 Br21 126.4(3) . . ?
C211 Mo1 Br21 84.5(3) . . ?
C191 Mo1 Br21 133.7(3) . . ?
C221 Mo1 Br21 119.3(3) . . ?
C121 Mo1 Br21 90.4(3) . . ?
C291 Mo1 Br21 79.2(3) . . ?
C231 Mo1 Br21 136.0(3) . . ?
C181 Mo1 Br21 100.0(2) . . ?
C131 Mo1 Br21 78.9(3) . . ?
C281 Mo1 Br21 108.1(2) . . ?
C111 Mo1 Br11 84.8(3) . . ?
C211 Mo1 Br11 127.7(3) . . ?
C191 Mo1 Br11 120.0(3) . . ?
C221 Mo1 Br11 134.3(3) . . ?
C121 Mo1 Br11 78.6(3) . . ?
C291 Mo1 Br11 91.8(3) . . ?
C231 Mo1 Br11 100.3(2) . . ?
C181 Mo1 Br11 136.9(3) . . ?
C131 Mo1 Br11 109.6(3) . . ?
C281 Mo1 Br11 78.7(2) . . ?
Br21 Mo1 Br11 83.32(5) . . ?
C111 C191 C181 108.0(11) . . ?
C111 C191 Mo1 70.9(6) . . ?
C181 C191 Mo1 79.1(6) . . ?
C131 C181 C191 106.5(10) . . ?
C131 C181 C171 122.2(10) . . ?
C191 C181 C171 131.2(11) . . ?
C131 C181 Mo1 75.1(6) . . ?
C191 C181 Mo1 65.9(6) . . ?
C171 C181 Mo1 126.7(8) . . ?
C161 C171 C181 116.0(11) . . ?
C171 C161 C151 122.1(11) . . ?
C141 C151 C161 122.7(11) . . ?
C151 C141 C131 117.1(11) . . ?
C181 C131 C121 111.0(9) . . ?
C181 C131 C141 119.7(10) . . ?
C121 C131 C141 129.3(11) . . ?
C181 C131 Mo1 72.4(6) . . ?
C121 C131 Mo1 66.1(5) . . ?
C141 C131 Mo1 129.4(7) . . ?
C111 C121 C131 104.6(10) . . ?
C111 C121 Mo1 69.7(6) . . ?
C131 C121 Mo1 79.1(6) . . ?
C121 C111 C191 109.3(10) . . ?
C121 C111 Mo1 74.3(6) . . ?
C191 C111 Mo1 72.7(7) . . ?
C221 C211 C291 107.0(10) . . ?
C221 C211 Mo1 73.2(7) . . ?
C291 C211 Mo1 74.2(6) . . ?
C211 C221 C231 108.2(10) . . ?
C211 C221 Mo1 71.0(6) . . ?
C231 C221 Mo1 77.5(6) . . ?
C281 C231 C241 120.6(10) . . ?
C281 C231 C221 107.9(9) . . ?
C241 C231 C221 131.4(11) . . ?
C281 C231 Mo1 76.3(6) . . ?
C241 C231 Mo1 125.6(8) . . ?
C221 C231 Mo1 67.3(6) . . ?
C251 C241 C231 116.3(13) . . ?
C241 C251 C261 123.5(13) . . ?
C271 C261 C251 121.2(11) . . ?
C261 C271 C281 118.9(12) . . ?
C291 C281 C271 133.8(11) . . ?
C291 C281 C231 106.8(9) . . ?
C271 C281 C231 119.4(10) . . ?
C291 C281 Mo1 66.0(6) . . ?
C271 C281 Mo1 129.7(8) . . ?
C231 C281 Mo1 70.3(6) . . ?
C281 C291 C211 109.9(11) . . ?
C281 C291 Mo1 80.4(6) . . ?
C211 C291 Mo1 69.9(6) . . ?
C112 Mo2 C212 140.7(5) . . ?
C112 Mo2 C192 36.4(4) . . ?
C212 Mo2 C192 106.3(5) . . ?
C112 Mo2 C222 151.3(4) . . ?
C212 Mo2 C222 35.8(4) . . ?
C192 Mo2 C222 134.2(4) . . ?
C112 Mo2 C292 106.2(5) . . ?
C212 Mo2 C292 35.3(4) . . ?
C192 Mo2 C292 75.5(4) . . ?
C222 Mo2 C292 59.3(4) . . ?
C112 Mo2 C122 35.7(4) . . ?
C212 Mo2 C122 155.3(4) . . ?
C192 Mo2 C122 59.6(4) . . ?
C222 Mo2 C122 165.8(4) . . ?
C292 Mo2 C122 134.8(5) . . ?
C112 Mo2 C182 58.5(4) . . ?
C212 Mo2 C182 98.6(4) . . ?
C192 Mo2 C182 35.0(3) . . ?
C222 Mo2 C182 134.4(4) . . ?
C292 Mo2 C182 83.3(4) . . ?
C122 Mo2 C182 57.7(4) . . ?
C112 Mo2 C282 95.3(5) . . ?
C212 Mo2 C282 57.7(4) . . ?
C192 Mo2 C282 80.9(4) . . ?
C222 Mo2 C282 58.2(4) . . ?
C292 Mo2 C282 34.6(4) . . ?
C122 Mo2 C282 131.0(4) . . ?
C182 Mo2 C282 105.3(4) . . ?
C112 Mo2 C232 116.6(4) . . ?
C212 Mo2 C232 57.4(4) . . ?
C192 Mo2 C232 113.4(4) . . ?
C222 Mo2 C232 34.9(3) . . ?
C292 Mo2 C232 57.0(4) . . ?
C122 Mo2 C232 144.9(4) . . ?
C182 Mo2 C232 138.1(4) . . ?
C282 Mo2 C232 33.6(4) . . ?
C112 Mo2 C132 56.4(4) . . ?
C212 Mo2 C132 122.3(4) . . ?
C192 Mo2 C132 56.5(4) . . ?
C222 Mo2 C132 150.9(4) . . ?
C292 Mo2 C132 116.0(4) . . ?
C122 Mo2 C132 33.5(3) . . ?
C182 Mo2 C132 33.2(3) . . ?
C282 Mo2 C132 136.4(4) . . ?
C232 Mo2 C132 169.9(4) . . ?
C112 Mo2 Br12 128.9(4) . . ?
C212 Mo2 Br12 83.2(3) . . ?
C192 Mo2 Br12 134.2(3) . . ?
C222 Mo2 Br12 78.1(3) . . ?
C292 Mo2 Br12 117.1(3) . . ?
C122 Mo2 Br12 93.2(3) . . ?
C182 Mo2 Br12 100.0(2) . . ?
C282 Mo2 Br12 135.8(3) . . ?
C232 Mo2 Br12 109.3(3) . . ?
C132 Mo2 Br12 80.2(3) . . ?
C112 Mo2 Br22 84.9(3) . . ?
C212 Mo2 Br22 125.7(3) . . ?
C192 Mo2 Br22 120.5(3) . . ?
C222 Mo2 Br22 90.0(3) . . ?
C292 Mo2 Br22 135.0(3) . . ?
C122 Mo2 Br22 77.7(3) . . ?
C182 Mo2 Br22 135.4(3) . . ?
C282 Mo2 Br22 102.4(3) . . ?
C232 Mo2 Br22 78.7(2) . . ?
C132 Mo2 Br22 106.5(3) . . ?
Br12 Mo2 Br22 83.00(5) . . ?
C122 C112 C192 108.3(10) . . ?
C122 C112 Mo2 74.6(7) . . ?
C192 C112 Mo2 72.7(6) . . ?
C112 C122 C132 107.9(11) . . ?
C112 C122 Mo2 69.7(7) . . ?
C132 C122 Mo2 81.9(7) . . ?
C122 C132 C182 108.3(10) . . ?
C122 C132 C142 132.1(11) . . ?
C182 C132 C142 119.5(10) . . ?
C122 C132 Mo2 64.7(6) . . ?
C182 C132 Mo2 69.9(6) . . ?
C142 C132 Mo2 129.3(7) . . ?
C152 C142 C132 117.8(11) . . ?
C142 C152 C162 121.2(11) . . ?
C172 C162 C152 122.6(11) . . ?
C162 C172 C182 118.8(11) . . ?
C172 C182 C132 119.7(10) . . ?
C172 C182 C192 133.5(10) . . ?
C132 C182 C192 106.6(9) . . ?
C172 C182 Mo2 126.6(8) . . ?
C132 C182 Mo2 76.9(6) . . ?
C192 C182 Mo2 66.1(6) . . ?
C112 C192 C182 108.1(10) . . ?
C112 C192 Mo2 70.9(6) . . ?
C182 C192 Mo2 78.9(6) . . ?
C292 C212 C222 109.5(11) . . ?
C292 C212 Mo2 73.9(7) . . ?
C222 C212 Mo2 73.5(6) . . ?
C212 C222 C232 106.6(11) . . ?
C212 C222 Mo2 70.8(7) . . ?
C232 C222 Mo2 78.8(6) . . ?
C242 C232 C282 119.7(10) . . ?
C242 C232 C222 132.1(11) . . ?
C282 C232 C222 108.1(9) . . ?
C242 C232 Mo2 128.1(8) . . ?
C282 C232 Mo2 72.8(6) . . ?
C222 C232 Mo2 66.3(6) . . ?
C252 C242 C232 116.9(12) . . ?
C242 C252 C262 123.5(11) . . ?
C272 C262 C252 121.8(12) . . ?
C262 C272 C282 118.0(12) . . ?
C292 C282 C232 106.6(10) . . ?
C292 C282 C272 133.7(12) . . ?
C232 C282 C272 119.6(10) . . ?
C292 C282 Mo2 67.0(6) . . ?
C232 C282 Mo2 73.6(6) . . ?
C272 C282 Mo2 123.1(9) . . ?
C212 C292 C282 108.9(11) . . ?
C212 C292 Mo2 70.8(6) . . ?
C282 C292 Mo2 78.5(6) . . ?
C113 Mo3 C213 101.0(5) . . ?
C113 Mo3 C193 36.9(4) . . ?
C213 Mo3 C193 136.8(5) . . ?
C113 Mo3 C223 100.2(5) . . ?
C213 Mo3 C223 36.3(4) . . ?
C193 Mo3 C223 132.8(5) . . ?
C113 Mo3 C293 132.0(5) . . ?
C213 Mo3 C293 36.0(5) . . ?
C193 Mo3 C293 155.4(4) . . ?
C223 Mo3 C293 59.4(5) . . ?
C113 Mo3 C123 35.8(4) . . ?
C213 Mo3 C123 92.0(5) . . ?
C193 Mo3 C123 59.7(4) . . ?
C223 Mo3 C123 73.1(4) . . ?
C293 Mo3 C123 127.5(5) . . ?
C113 Mo3 C233 130.6(5) . . ?
C213 Mo3 C233 58.2(4) . . ?
C193 Mo3 C233 147.5(4) . . ?
C223 Mo3 C233 35.4(4) . . ?
C293 Mo3 C233 56.4(4) . . ?
C123 Mo3 C233 96.5(4) . . ?
C113 Mo3 C183 58.3(4) . . ?
C213 Mo3 C183 148.5(5) . . ?
C193 Mo3 C183 34.7(4) . . ?
C223 Mo3 C183 118.5(4) . . ?
C293 Mo3 C183 168.9(4) . . ?
C123 Mo3 C183 57.0(4) . . ?
C233 Mo3 C183 114.9(4) . . ?
C113 Mo3 C133 58.0(4) . . ?
C213 Mo3 C133 116.8(5) . . ?
C193 Mo3 C133 57.8(4) . . ?
C223 Mo3 C133 85.4(4) . . ?
C293 Mo3 C133 143.6(4) . . ?
C123 Mo3 C133 34.3(4) . . ?
C233 Mo3 C133 90.0(4) . . ?
C183 Mo3 C133 33.3(4) . . ?
C113 Mo3 C283 156.4(4) . . ?
C213 Mo3 C283 57.2(4) . . ?
C193 Mo3 C283 166.0(4) . . ?
C223 Mo3 C283 57.3(4) . . ?
C293 Mo3 C283 33.3(4) . . ?
C123 Mo3 C283 128.1(4) . . ?
C233 Mo3 C283 32.7(4) . . ?
C183 Mo3 C283 135.7(4) . . ?
C133 Mo3 C283 120.6(4) . . ?
C113 Mo3 Br23 124.7(4) . . ?
C213 Mo3 Br23 129.6(4) . . ?
C193 Mo3 Br23 88.2(3) . . ?
C223 Mo3 Br23 133.1(3) . . ?
C293 Mo3 Br23 93.6(4) . . ?
C123 Mo3 Br23 137.3(3) . . ?
C233 Mo3 Br23 98.2(3) . . ?
C183 Mo3 Br23 80.4(3) . . ?
C133 Mo3 Br23 105.9(3) . . ?
C283 Mo3 Br23 78.9(3) . . ?
C113 Mo3 Br13 80.3(3) . . ?
C213 Mo3 Br13 85.8(3) . . ?
C193 Mo3 Br13 78.6(3) . . ?
C223 Mo3 Br13 121.7(3) . . ?
C293 Mo3 Br13 77.3(3) . . ?
C123 Mo3 Br13 114.3(3) . . ?
C233 Mo3 Br13 133.7(3) . . ?
C183 Mo3 Br13 110.9(3) . . ?
C133 Mo3 Br13 134.7(3) . . ?
C283 Mo3 Br13 104.7(3) . . ?
Br23 Mo3 Br13 82.36(5) . . ?
C123 C113 C193 107.8(11) . . ?
C123 C113 Mo3 75.5(7) . . ?
C193 C113 Mo3 72.4(7) . . ?
C113 C123 C133 108.3(11) . . ?
C113 C123 Mo3 68.7(6) . . ?
C133 C123 Mo3 78.0(6) . . ?
C143 C133 C183 119.5(10) . . ?
C143 C133 C123 132.3(11) . . ?
C183 C133 C123 108.2(10) . . ?
C143 C133 Mo3 126.5(8) . . ?
C183 C133 Mo3 73.4(6) . . ?
C123 C133 Mo3 67.8(6) . . ?
C153 C143 C133 119.3(13) . . ?
C143 C153 C163 121.1(12) . . ?
C173 C163 C153 123.4(13) . . ?
C163 C173 C183 115.1(13) . . ?
C133 C183 C173 121.4(11) . . ?
C133 C183 C193 107.9(10) . . ?
C173 C183 C193 130.7(12) . . ?
C133 C183 Mo3 73.4(6) . . ?
C173 C183 Mo3 128.5(8) . . ?
C193 C183 Mo3 65.0(6) . . ?
C183 C193 C113 107.6(11) . . ?
C183 C193 Mo3 80.3(7) . . ?
C113 C193 Mo3 70.7(7) . . ?
C293 C213 C223 107.5(11) . . ?
C293 C213 Mo3 74.0(7) . . ?
C223 C213 Mo3 73.2(7) . . ?
C213 C223 C233 106.4(11) . . ?
C213 C223 Mo3 70.5(7) . . ?
C233 C223 Mo3 78.2(7) . . ?
C283 C233 C243 120.4(12) . . ?
C283 C233 C223 109.3(10) . . ?
C243 C233 C223 130.0(13) . . ?
C283 C233 Mo3 77.6(7) . . ?
C243 C233 Mo3 126.8(8) . . ?
C223 C233 Mo3 66.4(6) . . ?
C253 C243 C233 116.3(16) . . ?
C243 C253 C263 124.0(18) . . ?
C273 C263 C253 121.0(18) . . ?
C263 C273 C283 119.2(17) . . ?
C273 C283 C233 119.0(13) . . ?
C273 C283 C293 135.1(14) . . ?
C233 C283 C293 105.9(11) . . ?
C273 C283 Mo3 130.6(9) . . ?
C233 C283 Mo3 69.7(6) . . ?
C293 C283 Mo3 63.9(6) . . ?
C213 C293 C283 110.3(12) . . ?
C213 C293 Mo3 70.0(7) . . ?
C283 C293 Mo3 82.8(7) . . ?
C114 Mo4 C294 136.8(5) . . ?
C114 Mo4 C214 100.9(5) . . ?
C294 Mo4 C214 36.6(4) . . ?
C114 Mo4 C124 35.9(4) . . ?
C294 Mo4 C124 132.4(5) . . ?
C214 Mo4 C124 101.0(5) . . ?
C114 Mo4 C194 36.6(4) . . ?
C294 Mo4 C194 155.5(4) . . ?
C214 Mo4 C194 131.6(4) . . ?
C124 Mo4 C194 59.9(5) . . ?
C114 Mo4 C224 90.1(5) . . ?
C294 Mo4 C224 59.1(4) . . ?
C214 Mo4 C224 34.7(4) . . ?
C124 Mo4 C224 73.3(4) . . ?
C194 Mo4 C224 126.5(5) . . ?
C114 Mo4 C134 58.8(4) . . ?
C294 Mo4 C134 146.2(4) . . ?
C214 Mo4 C134 131.5(5) . . ?
C124 Mo4 C134 35.6(4) . . ?
C194 Mo4 C134 57.7(4) . . ?
C224 Mo4 C134 97.8(4) . . ?
C114 Mo4 C284 145.7(4) . . ?
C294 Mo4 C284 35.1(3) . . ?
C214 Mo4 C284 58.0(4) . . ?
C124 Mo4 C284 116.1(4) . . ?
C194 Mo4 C284 169.0(4) . . ?
C224 Mo4 C284 56.7(4) . . ?
C134 Mo4 C284 112.6(4) . . ?
C114 Mo4 C234 114.1(4) . . ?
C294 Mo4 C234 57.4(4) . . ?
C214 Mo4 C234 57.3(4) . . ?
C124 Mo4 C234 83.8(4) . . ?
C194 Mo4 C234 143.0(4) . . ?
C224 Mo4 C234 34.6(3) . . ?
C134 Mo4 C234 89.4(4) . . ?
C284 Mo4 C234 32.6(3) . . ?
C114 Mo4 C184 57.5(4) . . ?
C294 Mo4 C184 165.8(4) . . ?
C214 Mo4 C184 156.9(4) . . ?
C124 Mo4 C184 57.2(4) . . ?
C194 Mo4 C184 33.8(4) . . ?
C224 Mo4 C184 129.0(4) . . ?
C134 Mo4 C184 33.1(4) . . ?
C284 Mo4 C184 135.2(3) . . ?
C234 Mo4 C184 121.0(4) . . ?
C114 Mo4 Br24 86.4(3) . . ?
C294 Mo4 Br24 79.9(3) . . ?
C214 Mo4 Br24 80.4(3) . . ?
C124 Mo4 Br24 122.1(3) . . ?
C194 Mo4 Br24 76.3(3) . . ?
C224 Mo4 Br24 112.7(3) . . ?
C134 Mo4 Br24 133.9(3) . . ?
C284 Mo4 Br24 113.0(3) . . ?
C234 Mo4 Br24 134.9(3) . . ?
C184 Mo4 Br24 104.0(3) . . ?
C114 Mo4 Br14 131.3(4) . . ?
C294 Mo4 Br14 87.4(3) . . ?
C214 Mo4 Br14 123.4(3) . . ?
C124 Mo4 Br14 133.3(3) . . ?
C194 Mo4 Br14 94.8(4) . . ?
C224 Mo4 Br14 137.8(3) . . ?
C134 Mo4 Br14 98.0(3) . . ?
C284 Mo4 Br14 81.0(3) . . ?
C234 Mo4 Br14 107.0(2) . . ?
C184 Mo4 Br14 79.6(3) . . ?
Br24 Mo4 Br14 82.41(5) . . ?
C224 C214 C294 108.7(10) . . ?
C224 C214 Mo4 76.0(7) . . ?
C294 C214 Mo4 71.4(6) . . ?
C214 C224 C234 108.2(11) . . ?
C214 C224 Mo4 69.3(7) . . ?
C234 C224 Mo4 77.9(6) . . ?
C284 C234 C244 120.3(9) . . ?
C284 C234 C224 107.7(10) . . ?
C244 C234 C224 132.0(11) . . ?
C284 C234 Mo4 72.5(6) . . ?
C244 C234 Mo4 126.9(8) . . ?
C224 C234 Mo4 67.5(6) . . ?
C254 C244 C234 116.4(11) . . ?
C244 C254 C264 123.3(11) . . ?
C274 C264 C254 121.5(10) . . ?
C264 C274 C284 118.0(11) . . ?
C234 C284 C274 120.3(10) . . ?
C234 C284 C294 108.2(9) . . ?
C274 C284 C294 131.6(11) . . ?
C234 C284 Mo4 74.9(6) . . ?
C274 C284 Mo4 126.9(7) . . ?
C294 C284 Mo4 64.9(6) . . ?
C214 C294 C284 107.0(11) . . ?
C214 C294 Mo4 72.0(6) . . ?
C284 C294 Mo4 80.1(6) . . ?
C124 C114 C194 109.5(12) . . ?
C124 C114 Mo4 74.7(7) . . ?
C194 C114 Mo4 76.3(7) . . ?
C184 C134 C144 119.6(12) . . ?
C184 C134 C124 107.6(10) . . ?
C144 C134 C124 132.4(12) . . ?
C184 C134 Mo4 77.2(6) . . ?
C144 C134 Mo4 127.5(8) . . ?
C124 C134 Mo4 66.3(6) . . ?
C154 C144 C134 117.5(13) . . ?
C114 C124 C134 107.5(11) . . ?
C114 C124 Mo4 69.3(7) . . ?
C134 C124 Mo4 78.1(7) . . ?
C144 C154 C164 122.1(13) . . ?
C174 C164 C154 123.0(14) . . ?
C164 C174 C184 116.8(13) . . ?
C134 C184 C194 107.9(11) . . ?
C134 C184 C174 120.4(11) . . ?
C194 C184 C174 131.7(12) . . ?
C134 C184 Mo4 69.7(6) . . ?
C194 C184 Mo4 65.3(6) . . ?
C174 C184 Mo4 130.1(8) . . ?
C184 C194 C114 107.1(11) . . ?
C184 C194 Mo4 80.9(6) . . ?
C114 C194 Mo4 67.2(7) . . ?

loop_
_geom_bond_atom_site_label_1
_geom_bond_atom_site_label_2
_geom_bond_distance
_geom_bond_site_symmetry_2
_geom_bond_publ_flag
Mo1 C111 2.242(11) . ?
Mo1 C211 2.260(11) . ?
Mo1 C191 2.266(11) . ?
Mo1 C221 2.288(11) . ?
Mo1 C121 2.301(10) . ?
Mo1 C291 2.315(10) . ?
Mo1 C231 2.421(9) . ?
Mo1 C181 2.438(10) . ?
Mo1 C131 2.472(10) . ?
Mo1 C281 2.499(10) . ?
Mo1 Br21 2.6143(14) . ?
Mo1 Br11 2.6353(14) . ?
C191 C111 1.411(17) . ?
C191 C181 1.423(14) . ?
C181 C131 1.375(15) . ?
C181 C171 1.423(15) . ?
C171 C161 1.357(16) . ?
C161 C151 1.408(16) . ?
C151 C141 1.330(14) . ?
C141 C131 1.446(14) . ?
C131 C121 1.438(14) . ?
C121 C111 1.407(15) . ?
C211 C221 1.399(16) . ?
C211 C291 1.413(16) . ?
C221 C231 1.430(14) . ?
C231 C281 1.414(14) . ?
C231 C241 1.415(15) . ?
C241 C251 1.361(17) . ?
C251 C261 1.378(18) . ?
C261 C271 1.342(17) . ?
C271 C281 1.409(14) . ?
C281 C291 1.400(14) . ?
Mo2 C112 2.251(11) . ?
Mo2 C212 2.268(11) . ?
Mo2 C192 2.275(10) . ?
Mo2 C222 2.303(12) . ?
Mo2 C292 2.307(11) . ?
Mo2 C122 2.313(11) . ?
Mo2 C182 2.442(10) . ?
Mo2 C282 2.456(11) . ?
Mo2 C232 2.466(10) . ?
Mo2 C132 2.534(11) . ?
Mo2 Br12 2.6181(14) . ?
Mo2 Br22 2.6291(14) . ?
C112 C122 1.400(17) . ?
C112 C192 1.414(16) . ?
C122 C132 1.411(14) . ?
C132 C182 1.424(15) . ?
C132 C142 1.436(15) . ?
C142 C152 1.358(16) . ?
C152 C162 1.415(17) . ?
C162 C172 1.327(15) . ?
C172 C182 1.420(14) . ?
C182 C192 1.428(14) . ?
C212 C292 1.387(16) . ?
C212 C222 1.404(16) . ?
C222 C232 1.439(14) . ?
C232 C242 1.424(14) . ?
C232 C282 1.424(15) . ?
C242 C252 1.364(17) . ?
C252 C262 1.395(18) . ?
C262 C272 1.326(17) . ?
C272 C282 1.447(15) . ?
C282 C292 1.422(14) . ?
Mo3 C113 2.248(12) . ?
Mo3 C213 2.254(12) . ?
Mo3 C193 2.271(11) . ?
Mo3 C223 2.290(11) . ?
Mo3 C293 2.305(12) . ?
Mo3 C123 2.337(11) . ?
Mo3 C233 2.445(11) . ?
Mo3 C183 2.469(11) . ?
Mo3 C133 2.469(10) . ?
Mo3 C283 2.546(11) . ?
Mo3 Br23 2.6438(15) . ?
Mo3 Br13 2.6458(14) . ?
C113 C123 1.410(17) . ?
C113 C193 1.431(17) . ?
C123 C133 1.422(14) . ?
C133 C143 1.403(15) . ?
C133 C183 1.413(15) . ?
C143 C153 1.337(18) . ?
C153 C163 1.40(2) . ?
C163 C173 1.375(18) . ?
C173 C183 1.425(16) . ?
C183 C193 1.426(16) . ?
C213 C293 1.409(19) . ?
C213 C223 1.415(17) . ?
C223 C233 1.446(16) . ?
C233 C283 1.409(16) . ?
C233 C243 1.410(16) . ?
C243 C253 1.35(2) . ?
C253 C263 1.36(3) . ?
C263 C273 1.34(3) . ?
C273 C283 1.404(17) . ?
C283 C293 1.410(17) . ?
Mo4 C114 2.204(11) . ?
Mo4 C294 2.262(11) . ?
Mo4 C214 2.269(12) . ?
Mo4 C124 2.273(12) . ?
Mo4 C194 2.324(11) . ?
Mo4 C224 2.355(11) . ?
Mo4 C134 2.429(10) . ?
Mo4 C284 2.461(10) . ?
Mo4 C234 2.492(10) . ?
Mo4 C184 2.527(11) . ?
Mo4 Br24 2.6297(14) . ?
Mo4 Br14 2.6415(15) . ?
C214 C224 1.381(16) . ?
C214 C294 1.423(16) . ?
C224 C234 1.446(14) . ?
C234 C284 1.391(15) . ?
C234 C244 1.431(15) . ?
C244 C254 1.339(16) . ?
C254 C264 1.405(17) . ?
C264 C274 1.323(16) . ?
C274 C284 1.426(14) . ?
C284 C294 1.436(14) . ?
C114 C124 1.383(16) . ?
C114 C194 1.425(18) . ?
C134 C184 1.415(16) . ?
C134 C144 1.424(15) . ?
C134 C124 1.446(16) . ?
C144 C154 1.360(19) . ?
C154 C164 1.38(2) . ?
C164 C174 1.346(19) . ?
C174 C184 1.428(17) . ?
C184 C194 1.423(16) . ?
